data_7158920
loop_
_publ_author_name
'Sha, Hong-Kai'
'Qian, Yu'
'Yang, Xiangji'
'Dong, Kuiyong'
'Xu, Xinfang'
'Hu, Wenhao'

_publ_section_title
;
 A copper-catalyzed three-component reaction of dithioacetals with diazo
 ketones and ketimines
;
_journal_name_full 'Organic &amp; Biomolecular Chemistry'
_journal_paper_doi 10.1039/D2OB01679F
_journal_year 2022
_chemical_absolute_configuration ad
_chemical_formula_moiety 'C39 H35 Cl N2 O5 S2'
_chemical_formula_sum 'C39 H35 Cl N2 O5 S2'
_chemical_formula_weight 711.26
_space_group_crystal_system orthorhombic
_space_group_IT_number 19
_space_group_name_Hall 'P 2ac 2ab'
_space_group_name_H-M_alt 'P 21 21 21'
_atom_sites_solution_hydrogens geom
_atom_sites_solution_primary dual
_audit_creation_date 2021-02-09
_audit_creation_method
;
Olex2 1.3
(compiled 2020.11.12 svn.r5f609507 for OlexSys, GUI svn.r6226)
;
_audit_update_record
;
2021-08-25 deposited with the CCDC.	2022-10-10 downloaded from the CCDC.
;
_cell_angle_alpha 90
_cell_angle_beta 90
_cell_angle_gamma 90
_cell_formula_units_Z 4
_cell_length_a 10.7902(2)
_cell_length_b 15.7345(4)
_cell_length_c 21.2170(6)
_cell_measurement_reflns_used 8569
_cell_measurement_temperature 100.00(10)
_cell_measurement_theta_max 76.3550
_cell_measurement_theta_min 3.4760
_cell_volume 3602.19(15)
_computing_cell_refinement 'CrysAlisPro 1.171.40.84a (Rigaku OD, 2020)'
_computing_data_collection 'CrysAlisPro 1.171.40.84a (Rigaku OD, 2020)'
_computing_data_reduction 'CrysAlisPro 1.171.40.84a (Rigaku OD, 2020)'
_computing_molecular_graphics 'Olex2 1.3 (Dolomanov et al., 2009)'
_computing_publication_material 'Olex2 1.3 (Dolomanov et al., 2009)'
_computing_structure_refinement 'SHELXL 2018/3 (Sheldrick, 2015)'
_computing_structure_solution 'SHELXT 2018/2 (Sheldrick, 2018)'
_diffrn_ambient_environment N~2~
_diffrn_ambient_temperature 100.00(10)
_diffrn_detector 'Hybrid Pixel Array Detector'
_diffrn_detector_area_resol_mean 10.0000
_diffrn_detector_type HyPix
_diffrn_measured_fraction_theta_full 1.000
_diffrn_measured_fraction_theta_max 0.992
_diffrn_measurement_details
;
List of Runs (angles in degrees, time in seconds):

  # Type    Start    End  Width  t~exp~   \w     \q     \k     \f   Frames
#--------------------------------------------------------------------------
  1  \w     92.00 178.00   0.50    1.00    --  107.00  30.00  30.00  172
  2  \w     90.00 178.00   0.50    1.00    --  107.00  61.00 120.00  176
  3  \w     67.00 118.00   0.50    0.50    --   46.37 143.00 122.00  102
  4  \w     92.00 178.00   0.50    1.00    --  107.00  20.00-103.00  172
  5  \w     31.00 122.00   0.50    0.50    --   46.37  20.00-103.00  182
  6  \w     34.00 106.00   0.50    1.00    --  107.00 -94.00-120.00  144
  7  \w     34.00 107.00   0.50    1.00    --  107.00-105.00 -43.00  146
  8  \w     34.00 112.00   0.50    1.00    --  107.00-125.00   0.00  156
  9  \w     34.00  73.00   0.50    1.00    --  107.00 -61.00  60.00   78
 10  \w     34.00  73.00   0.50    1.00    --  107.00 -61.00   0.00   78
 11  \w     34.00 107.00   0.50    1.00    --  107.00 -77.00 -30.00  146
 12  \w     34.00 107.00   0.50    1.00    --  107.00 -77.00 -60.00  146
 13  \w     34.00  73.00   0.50    1.00    --  107.00 -61.00 -30.00   78
 14  \w     34.00  73.00   0.50    1.00    --  107.00 -61.00-120.00   78
 15  \w     34.00  72.00   0.50    1.00    --  107.00 -61.00-150.00   76
 16  \w     34.00  73.00   0.50    1.00    --  107.00 -61.00-180.00   78
 17  \w    -27.00  45.00   0.50    0.50    --   46.37 -38.00 -60.00  144
 18  \w    -29.00  29.00   0.50    0.50    --   46.37 -20.00  89.00  116
 19  \w    -24.00  29.00   0.50    0.50    --  -46.37  19.00 150.00  106
 20  \w    -69.00 -27.00   0.50    1.00    -- -100.00  61.00 150.00   84
 21  \w    -69.00 -27.00   0.50    1.00    -- -100.00  61.00-180.00   84
 22  \w    -24.00  29.00   0.50    0.50    --  -46.37  19.00-120.00  106
 23  \w   -107.00 -27.00   0.50    1.00    -- -100.00 105.00  56.00  160
 24  \w   -125.00 -27.00   0.50    1.00    -- -100.00 143.00 122.00  196
;
_diffrn_measurement_device 'four-circle diffractometer'
_diffrn_measurement_device_type 'XtaLAB Synergy R, DW system, HyPix'
_diffrn_measurement_method '\w scans'
_diffrn_orient_matrix_type 'CrysAlisPro convention (1999,Acta A55,543-557)'
_diffrn_orient_matrix_UB_11 -0.0378465000
_diffrn_orient_matrix_UB_12 -0.0091202000
_diffrn_orient_matrix_UB_13 0.0696743000
_diffrn_orient_matrix_UB_21 0.0045881000
_diffrn_orient_matrix_UB_22 0.0973446000
_diffrn_orient_matrix_UB_23 0.0076253000
_diffrn_orient_matrix_UB_31 -0.1375536000
_diffrn_orient_matrix_UB_32 0.0058038000
_diffrn_orient_matrix_UB_33 -0.0189375000
_diffrn_radiation_monochromator mirror
_diffrn_radiation_probe x-ray
_diffrn_radiation_type 'Cu K\a'
_diffrn_radiation_wavelength 1.54184
_diffrn_reflns_av_R_equivalents 0.1038
_diffrn_reflns_av_unetI/netI 0.0748
_diffrn_reflns_Laue_measured_fraction_full 1.000
_diffrn_reflns_Laue_measured_fraction_max 0.992
_diffrn_reflns_limit_h_max 10
_diffrn_reflns_limit_h_min -13
_diffrn_reflns_limit_k_max 19
_diffrn_reflns_limit_k_min -19
_diffrn_reflns_limit_l_max 25
_diffrn_reflns_limit_l_min -26
_diffrn_reflns_number 37557
_diffrn_reflns_point_group_measured_fraction_full 1.000
_diffrn_reflns_point_group_measured_fraction_max 0.985
_diffrn_reflns_theta_full 67.684
_diffrn_reflns_theta_max 77.026
_diffrn_reflns_theta_min 3.497
_diffrn_source 'Rotating-anode X-ray tube'
_diffrn_source_type 'Rigaku (Cu) X-ray Source'
_exptl_absorpt_coefficient_mu 2.396
_exptl_absorpt_correction_T_max 1.00000
_exptl_absorpt_correction_T_min 0.65516
_exptl_absorpt_correction_type multi-scan
_exptl_absorpt_process_details
;
CrysAlisPro 1.171.40.84a (Rigaku Oxford Diffraction, 2020)
Empirical absorption correction using spherical harmonics,
implemented in SCALE3 ABSPACK scaling algorithm.
;
_exptl_crystal_colour colourless
_exptl_crystal_colour_primary colourless
_exptl_crystal_density_diffrn 1.312
_exptl_crystal_description needle
_exptl_crystal_F_000 1488
_exptl_crystal_size_max 0.15
_exptl_crystal_size_mid 0.05
_exptl_crystal_size_min 0.05
_refine_diff_density_max 1.155
_refine_diff_density_min -0.553
_refine_diff_density_rms 0.072
_refine_ls_abs_structure_details
;
 Flack x determined using 2073 quotients [(I+)-(I-)]/[(I+)+(I-)]
 (Parsons, Flack and Wagner, Acta Cryst. B69 (2013) 249-259).
;
_refine_ls_abs_structure_Flack 0.332(14)
_refine_ls_extinction_method none
_refine_ls_goodness_of_fit_ref 1.064
_refine_ls_hydrogen_treatment constr
_refine_ls_matrix_type full
_refine_ls_number_parameters 445
_refine_ls_number_reflns 7487
_refine_ls_number_restraints 0
_refine_ls_restrained_S_all 1.064
_refine_ls_R_factor_all 0.0824
_refine_ls_R_factor_gt 0.0616
_refine_ls_shift/su_max 0.000
_refine_ls_shift/su_mean 0.000
_refine_ls_structure_factor_coef Fsqd
_refine_ls_weighting_details 'w=1/[\s^2^(Fo^2^)+(0.0723P)^2^+2.2629P] where P=(Fo^2^+2Fc^2^)/3'
_refine_ls_weighting_scheme calc
_refine_ls_wR_factor_gt 0.1462
_refine_ls_wR_factor_ref 0.1606
_reflns_Friedel_coverage 0.778
_reflns_Friedel_fraction_full 1.000
_reflns_Friedel_fraction_max 0.976
_reflns_number_gt 5883
_reflns_number_total 7487
_reflns_threshold_expression 'I > 2\s(I)'
_cod_data_source_file d2ob01679f2.cif
_cod_data_source_block shhk_210208_3
_cod_database_code 7158920
_shelx_shelxl_version_number 2018/3
_shelx_space_group_comment
;
The symmetry employed for this shelxl refinement is uniquely defined
by the following loop, which should always be used as a source of
symmetry information in preference to the above space-group names.
They are only intended as comments.
;
_shelx_estimated_absorpt_t_max 0.890
_shelx_estimated_absorpt_t_min 0.715
_reflns_odcompleteness_completeness 100.00
_reflns_odcompleteness_iscentric 1
_reflns_odcompleteness_theta 71.98
_olex2_refinement_description
;
1. Fixed Uiso
 At 1.2 times of:
  All C(H) groups, All C(H,H) groups, All N(H) groups
 At 1.5 times of:
  All C(H,H,H) groups
2.a Secondary CH2 refined with riding coordinates:
 C27(H27A,H27B), C14(H14A,H14B), C15(H15A,H15B)
2.b Aromatic/amide H refined with riding coordinates:
 N35(H35), C19(H19), C23(H23), C49(H49), C5(H5), C22(H22), C21(H21), C24(H24),
 C2(H2), C20(H20), C4(H4), C32(H32), C33(H33), C29(H29), C48(H48), C31(H31),
 C30(H30), C45(H45), C46(H46), C47(H47)
2.c Idealised Me refined as rotating group:
 C39(H39A,H39B,H39C), C41(H41A,H41B,H41C), C40(H40A,H40B,H40C)
;
_olex2_submission_special_instructions 'No special instructions were received'
_oxdiff_exptl_absorpt_empirical_details
;
Empirical correction (ABSPACK) includes:
- Absorption correction using spherical harmonics
- Frame scaling
;
_oxdiff_exptl_absorpt_empirical_full_max 1.724
_oxdiff_exptl_absorpt_empirical_full_min 0.654

loop_
_space_group_symop_operation_xyz
'x, y, z'
'-x+1/2, -y, z+1/2'
'-x, y+1/2, -z+1/2'
'x+1/2, -y+1/2, -z'

loop_
_atom_site_label
_atom_site_type_symbol
_atom_site_fract_x
_atom_site_fract_y
_atom_site_fract_z
_atom_site_U_iso_or_equiv
_atom_site_adp_type
_atom_site_occupancy
_atom_site_site_symmetry_order
_atom_site_calc_flag
_atom_site_refinement_flags_posn
_atom_site_refinement_flags_adp
_atom_site_refinement_flags_occupancy
_atom_site_disorder_assembly
_atom_site_disorder_group
S16 S 0.35765(13) 0.84676(8) 0.65663(6) 0.0305(3) Uani 1 1 d . . . . .
S13 S 0.56481(13) 0.64189(9) 0.60086(7) 0.0348(3) Uani 1 1 d . . . . .
Cl34 Cl 0.1435(2) 1.20919(12) 0.70333(10) 0.0615(5) Uani 1 1 d . . . . .
O11 O 0.3366(3) 0.7000(2) 0.57602(17) 0.0262(8) Uani 1 1 d . . . . .
O37 O 0.3124(4) 0.9837(2) 0.38452(19) 0.0323(9) Uani 1 1 d . . . . .
O43 O 0.5999(3) 0.9425(3) 0.53415(19) 0.0310(9) Uani 1 1 d . . . . .
O42 O 0.4249(4) 1.0606(2) 0.4550(2) 0.0368(9) Uani 1 1 d . . . . .
O26 O 0.5504(4) 0.4786(3) 0.5501(2) 0.0465(11) Uani 1 1 d . . . . .
N35 N 0.3381(4) 0.9328(3) 0.4797(2) 0.0258(9) Uani 1 1 d . . . . .
H35 H 0.302100 0.888410 0.464805 0.031 Uiso 1 1 calc R U . . .
N9 N 0.4967(4) 1.0406(3) 0.5938(2) 0.0316(10) Uani 1 1 d . . . . .
C18 C 0.4030(5) 0.7528(3) 0.4749(3) 0.0259(11) Uani 1 1 d . . . . .
C36 C 0.3625(5) 0.9993(3) 0.4407(3) 0.0277(11) Uani 1 1 d . . . . .
C7 C 0.3712(5) 0.9351(3) 0.5455(3) 0.0261(11) Uani 1 1 d . . . . .
C8 C 0.5037(5) 0.9719(3) 0.5551(3) 0.0271(11) Uani 1 1 d . . . . .
C6 C 0.2944(5) 0.9986(3) 0.5830(3) 0.0282(12) Uani 1 1 d . . . . .
C10 C 0.3703(5) 0.7723(3) 0.5415(3) 0.0246(11) Uani 1 1 d . . . . .
C19 C 0.3276(5) 0.6978(4) 0.4403(3) 0.0302(12) Uani 1 1 d . . . . .
H19 H 0.253824 0.678229 0.457716 0.036 Uiso 1 1 calc R U . . .
C17 C 0.3659(5) 0.8460(3) 0.5731(2) 0.0255(10) Uani 1 1 d . . . . .
C23 C 0.5123(5) 0.7816(4) 0.4482(3) 0.0275(11) Uani 1 1 d . . . . .
H23 H 0.563170 0.818350 0.470724 0.033 Uiso 1 1 calc R U . . .
C1 C 0.3730(5) 1.0584(3) 0.6103(3) 0.0302(12) Uani 1 1 d . . . . .
C49 C 0.2425(6) 0.3879(4) 0.5543(3) 0.0394(14) Uani 1 1 d . . . . .
H49 H 0.197591 0.434051 0.569381 0.047 Uiso 1 1 calc R U . . .
C5 C 0.1690(5) 1.0034(4) 0.5934(3) 0.0340(13) Uani 1 1 d . . . . .
H5 H 0.116108 0.963034 0.576003 0.041 Uiso 1 1 calc R U . . .
C28 C 0.6562(5) 1.0822(4) 0.6730(3) 0.0324(12) Uani 1 1 d . . . . .
C22 C 0.5464(5) 0.7559(4) 0.3879(3) 0.0334(12) Uani 1 1 d . . . . .
H22 H 0.619900 0.775651 0.370200 0.040 Uiso 1 1 calc R U . . .
C44 C 0.3666(6) 0.3971(4) 0.5384(3) 0.0339(13) Uani 1 1 d . . . . .
C38 C 0.3156(6) 1.0465(4) 0.3335(3) 0.0385(14) Uani 1 1 d . . . . .
C12 C 0.4133(5) 0.6303(4) 0.5721(3) 0.0289(12) Uani 1 1 d . . . . .
C21 C 0.4707(5) 0.7008(4) 0.3540(3) 0.0338(13) Uani 1 1 d . . . . .
H21 H 0.493622 0.683267 0.313751 0.041 Uiso 1 1 calc R U . . .
C25 C 0.4360(5) 0.4783(3) 0.5473(3) 0.0325(12) Uani 1 1 d . . . . .
C24 C 0.3658(6) 0.5573(4) 0.5502(3) 0.0331(12) Uani 1 1 d . . . . .
H24 H 0.284200 0.557109 0.536072 0.040 Uiso 1 1 calc R U . . .
C2 C 0.3291(6) 1.1242(4) 0.6474(3) 0.0375(14) Uani 1 1 d . . . . .
H2 H 0.381886 1.164289 0.665131 0.045 Uiso 1 1 calc R U . . .
C20 C 0.3612(6) 0.6722(4) 0.3803(3) 0.0355(13) Uani 1 1 d . . . . .
H20 H 0.310047 0.635621 0.357706 0.043 Uiso 1 1 calc R U . . .
C27 C 0.6018(5) 1.0948(4) 0.6081(3) 0.0371(14) Uani 1 1 d . . . . .
H27A H 0.576142 1.153593 0.603997 0.045 Uiso 1 1 calc R U . . .
H27B H 0.666097 1.084492 0.577120 0.045 Uiso 1 1 calc R U . . .
C4 C 0.1213(6) 1.0694(4) 0.6303(3) 0.0384(14) Uani 1 1 d . . . . .
H4 H 0.036399 1.074368 0.636998 0.046 Uiso 1 1 calc R U . . .
C3 C 0.2026(6) 1.1269(4) 0.6565(3) 0.0433(15) Uani 1 1 d . . . . .
C32 C 0.6600(6) 1.0190(5) 0.7760(3) 0.0433(15) Uani 1 1 d . . . . .
H32 H 0.625403 0.982012 0.805338 0.052 Uiso 1 1 calc R U . . .
C33 C 0.6074(6) 1.0272(4) 0.7172(3) 0.0378(14) Uani 1 1 d . . . . .
H33 H 0.537758 0.995120 0.707068 0.045 Uiso 1 1 calc R U . . .
C29 C 0.7611(6) 1.1299(4) 0.6889(3) 0.0415(15) Uani 1 1 d . . . . .
H29 H 0.795102 1.167614 0.659933 0.050 Uiso 1 1 calc R U . . .
C48 C 0.1864(6) 0.3093(4) 0.5473(4) 0.0455(16) Uani 1 1 d . . . . .
H48 H 0.103530 0.303093 0.558397 0.055 Uiso 1 1 calc R U . . .
C31 C 0.7645(6) 1.0660(5) 0.7917(3) 0.0453(16) Uani 1 1 d . . . . .
H31 H 0.800552 1.060449 0.831341 0.054 Uiso 1 1 calc R U . . .
C30 C 0.8140(6) 1.1206(5) 0.7480(4) 0.0506(18) Uani 1 1 d . . . . .
H30 H 0.884269 1.151924 0.758220 0.061 Uiso 1 1 calc R U . . .
C45 C 0.4315(7) 0.3267(4) 0.5163(4) 0.0511(18) Uani 1 1 d . . . . .
H45 H 0.515205 0.331761 0.506680 0.061 Uiso 1 1 calc R U . . .
C46 C 0.3733(7) 0.2498(4) 0.5086(4) 0.057(2) Uani 1 1 d . . . . .
H46 H 0.416822 0.203511 0.492710 0.068 Uiso 1 1 calc R U . . .
C47 C 0.2491(7) 0.2415(4) 0.5248(4) 0.0486(17) Uani 1 1 d . . . . .
H47 H 0.209232 0.189509 0.520135 0.058 Uiso 1 1 calc R U . . .
C39 C 0.2344(9) 1.0026(5) 0.2845(4) 0.063(2) Uani 1 1 d . . . . .
H39A H 0.261701 0.945020 0.279035 0.095 Uiso 1 1 calc R U . . .
H39B H 0.240552 1.032345 0.245125 0.095 Uiso 1 1 calc R U . . .
H39C H 0.149814 1.002884 0.298535 0.095 Uiso 1 1 calc R U . . .
C41 C 0.2570(9) 1.1291(5) 0.3535(4) 0.060(2) Uani 1 1 d . . . . .
H41A H 0.178560 1.117900 0.373185 0.090 Uiso 1 1 calc R U . . .
H41B H 0.244553 1.164535 0.317177 0.090 Uiso 1 1 calc R U . . .
H41C H 0.310419 1.157658 0.382837 0.090 Uiso 1 1 calc R U . . .
C14 C 0.5592(8) 0.7363(6) 0.6469(5) 0.085(4) Uani 1 1 d . . . . .
H14A H 0.628492 0.733745 0.675915 0.103 Uiso 1 1 calc R U . . .
H14B H 0.575726 0.783212 0.618400 0.103 Uiso 1 1 calc R U . . .
C40 C 0.4450(8) 1.0557(7) 0.3097(4) 0.072(3) Uani 1 1 d . . . . .
H40A H 0.494678 1.083701 0.340922 0.108 Uiso 1 1 calc R U . . .
H40B H 0.444565 1.088799 0.271672 0.108 Uiso 1 1 calc R U . . .
H40C H 0.478912 1.000489 0.301086 0.108 Uiso 1 1 calc R U . . .
C15 C 0.4520(9) 0.7601(6) 0.6835(4) 0.072(3) Uani 1 1 d . . . . .
H15A H 0.480198 0.773711 0.725737 0.087 Uiso 1 1 calc R U . . .
H15B H 0.399156 0.710386 0.686970 0.087 Uiso 1 1 calc R U . . .

loop_
_atom_site_aniso_label
_atom_site_aniso_U_11
_atom_site_aniso_U_22
_atom_site_aniso_U_33
_atom_site_aniso_U_23
_atom_site_aniso_U_13
_atom_site_aniso_U_12
S16 0.0381(7) 0.0297(7) 0.0238(6) -0.0004(5) 0.0010(6) 0.0017(6)
S13 0.0261(6) 0.0378(8) 0.0405(8) -0.0010(6) -0.0011(6) 0.0017(6)
Cl34 0.0733(12) 0.0451(9) 0.0662(12) -0.0176(8) 0.0254(10) 0.0092(9)
O11 0.0257(18) 0.0240(18) 0.029(2) 0.0011(14) 0.0026(15) 0.0008(15)
O37 0.040(2) 0.0294(19) 0.027(2) 0.0028(16) -0.0052(17) -0.0031(17)
O43 0.0243(18) 0.035(2) 0.034(2) 0.0019(17) -0.0007(16) -0.0014(16)
O42 0.048(2) 0.0256(19) 0.037(2) 0.0004(17) -0.007(2) -0.0078(19)
O26 0.032(2) 0.041(2) 0.066(3) -0.008(2) -0.003(2) 0.0051(19)
N35 0.028(2) 0.023(2) 0.025(2) 0.0012(17) -0.0026(18) -0.0002(18)
N9 0.029(2) 0.034(2) 0.032(3) -0.007(2) 0.001(2) -0.004(2)
C18 0.027(3) 0.026(3) 0.024(3) 0.000(2) 0.001(2) 0.001(2)
C36 0.026(2) 0.028(3) 0.029(3) -0.001(2) 0.000(2) 0.002(2)
C7 0.025(3) 0.027(3) 0.026(3) -0.001(2) 0.000(2) 0.000(2)
C8 0.024(3) 0.027(3) 0.031(3) -0.001(2) -0.001(2) 0.000(2)
C6 0.031(3) 0.024(3) 0.030(3) 0.000(2) 0.001(2) 0.002(2)
C10 0.021(2) 0.027(3) 0.026(3) 0.003(2) -0.002(2) 0.000(2)
C19 0.027(3) 0.034(3) 0.029(3) -0.002(2) -0.001(2) -0.003(2)
C17 0.023(2) 0.030(3) 0.023(3) 0.004(2) 0.001(2) -0.001(2)
C23 0.027(3) 0.032(3) 0.025(3) 0.000(2) 0.000(2) 0.000(2)
C1 0.036(3) 0.026(3) 0.029(3) -0.003(2) 0.005(2) 0.001(2)
C49 0.040(3) 0.035(3) 0.044(4) 0.002(3) -0.002(3) 0.002(3)
C5 0.030(3) 0.036(3) 0.036(3) 0.003(2) 0.002(2) 0.001(2)
C28 0.028(3) 0.032(3) 0.037(3) -0.009(2) 0.001(2) -0.003(2)
C22 0.030(3) 0.040(3) 0.030(3) -0.002(2) 0.004(2) 0.003(2)
C44 0.037(3) 0.029(3) 0.036(3) 0.002(2) -0.005(3) -0.001(2)
C38 0.047(3) 0.039(3) 0.030(3) 0.011(3) -0.001(3) 0.001(3)
C12 0.029(3) 0.028(3) 0.030(3) 0.003(2) 0.006(2) 0.008(2)
C21 0.034(3) 0.040(3) 0.027(3) -0.007(2) -0.001(2) 0.000(2)
C25 0.034(3) 0.026(3) 0.037(3) -0.003(2) -0.003(3) 0.000(2)
C24 0.030(3) 0.030(3) 0.039(3) -0.001(2) 0.000(3) 0.005(2)
C2 0.049(4) 0.029(3) 0.035(3) -0.007(2) 0.005(3) -0.002(3)
C20 0.033(3) 0.041(3) 0.032(3) -0.006(2) -0.003(3) -0.005(3)
C27 0.036(3) 0.037(3) 0.039(4) -0.004(3) -0.005(3) -0.012(2)
C4 0.034(3) 0.042(3) 0.039(4) -0.001(3) 0.007(3) 0.007(3)
C3 0.050(4) 0.034(3) 0.046(4) -0.002(3) 0.011(3) 0.006(3)
C32 0.042(3) 0.052(4) 0.036(4) 0.000(3) -0.003(3) -0.006(3)
C33 0.035(3) 0.046(3) 0.032(3) -0.002(3) -0.002(2) -0.009(3)
C29 0.036(3) 0.043(4) 0.045(4) -0.005(3) -0.002(3) -0.007(3)
C48 0.037(3) 0.043(4) 0.057(5) 0.007(3) -0.006(3) -0.003(3)
C31 0.042(3) 0.058(4) 0.036(4) -0.007(3) -0.004(3) 0.002(3)
C30 0.035(3) 0.071(5) 0.046(4) -0.010(4) -0.005(3) -0.007(3)
C45 0.039(3) 0.032(3) 0.083(6) -0.008(3) 0.006(4) 0.003(3)
C46 0.057(4) 0.032(3) 0.082(6) -0.014(3) 0.002(4) 0.007(3)
C47 0.048(4) 0.033(3) 0.065(5) 0.000(3) -0.008(3) -0.001(3)
C39 0.098(6) 0.054(5) 0.038(4) 0.020(3) -0.031(4) -0.013(4)
C41 0.083(6) 0.040(4) 0.057(5) 0.016(3) -0.002(4) 0.014(4)
C14 0.047(4) 0.091(7) 0.119(9) -0.055(6) -0.041(5) 0.027(5)
C40 0.054(5) 0.108(7) 0.054(5) 0.030(5) 0.010(4) -0.009(5)
C15 0.083(6) 0.091(7) 0.043(5) -0.017(4) -0.008(4) 0.025(5)

loop_
_atom_type_symbol
_atom_type_description
_atom_type_scat_dispersion_real
_atom_type_scat_dispersion_imag
_atom_type_scat_source
C C 0.0181 0.0091 'International Tables Vol C Tables 4.2.6.8 and 6.1.1.4'
H H 0.0000 0.0000 'International Tables Vol C Tables 4.2.6.8 and 6.1.1.4'
Cl Cl 0.3639 0.7018 'International Tables Vol C Tables 4.2.6.8 and 6.1.1.4'
N N 0.0311 0.0180 'International Tables Vol C Tables 4.2.6.8 and 6.1.1.4'
O O 0.0492 0.0322 'International Tables Vol C Tables 4.2.6.8 and 6.1.1.4'
S S 0.3331 0.5567 'International Tables Vol C Tables 4.2.6.8 and 6.1.1.4'

loop_
_geom_angle_atom_site_label_1
_geom_angle_atom_site_label_2
_geom_angle_atom_site_label_3
_geom_angle
_geom_angle_site_symmetry_1
_geom_angle_site_symmetry_3
_geom_angle_publ_flag
C17 S16 C15 106.5(3) . . ?
C12 S13 C14 104.2(3) . . ?
C12 O11 C10 117.3(4) . . ?
C36 O37 C38 121.8(5) . . ?
C36 N35 H35 119.2 . . ?
C36 N35 C7 121.5(5) . . ?
C7 N35 H35 119.2 . . ?
C8 N9 C1 111.1(4) . . ?
C8 N9 C27 123.4(5) . . ?
C1 N9 C27 124.9(5) . . ?
C19 C18 C10 119.3(5) . . ?
C23 C18 C10 121.5(5) . . ?
C23 C18 C19 118.9(5) . . ?
O37 C36 N35 108.9(4) . . ?
O42 C36 O37 126.6(5) . . ?
O42 C36 N35 124.4(5) . . ?
N35 C7 C8 111.4(4) . . ?
N35 C7 C6 112.8(4) . . ?
N35 C7 C17 109.9(4) . . ?
C6 C7 C8 100.8(4) . . ?
C17 C7 C8 109.1(4) . . ?
C17 C7 C6 112.5(4) . . ?
O43 C8 N9 124.6(5) . . ?
O43 C8 C7 126.4(5) . . ?
N9 C8 C7 108.9(4) . . ?
C1 C6 C7 109.2(5) . . ?
C5 C6 C7 131.1(5) . . ?
C5 C6 C1 119.7(5) . . ?
O11 C10 C18 113.0(4) . . ?
C17 C10 O11 115.6(5) . . ?
C17 C10 C18 131.4(5) . . ?
C18 C19 H19 119.6 . . ?
C20 C19 C18 120.8(5) . . ?
C20 C19 H19 119.6 . . ?
C7 C17 S16 112.3(4) . . ?
C10 C17 S16 120.5(4) . . ?
C10 C17 C7 127.2(5) . . ?
C18 C23 H23 119.8 . . ?
C18 C23 C22 120.5(5) . . ?
C22 C23 H23 119.8 . . ?
C6 C1 N9 109.8(5) . . ?
C2 C1 N9 128.0(5) . . ?
C2 C1 C6 122.2(5) . . ?
C44 C49 H49 120.4 . . ?
C48 C49 H49 120.4 . . ?
C48 C49 C44 119.3(6) . . ?
C6 C5 H5 120.2 . . ?
C6 C5 C4 119.6(6) . . ?
C4 C5 H5 120.2 . . ?
C33 C28 C27 123.6(5) . . ?
C33 C28 C29 118.8(6) . . ?
C29 C28 C27 117.6(6) . . ?
C23 C22 H22 120.0 . . ?
C23 C22 C21 120.0(5) . . ?
C21 C22 H22 120.0 . . ?
C49 C44 C25 122.8(6) . . ?
C49 C44 C45 118.9(6) . . ?
C45 C44 C25 118.2(6) . . ?
O37 C38 C39 100.6(5) . . ?
O37 C38 C41 111.4(5) . . ?
O37 C38 C40 109.8(5) . . ?
C41 C38 C39 109.9(6) . . ?
C40 C38 C39 110.5(7) . . ?
C40 C38 C41 113.8(7) . . ?
O11 C12 S13 117.2(4) . . ?
C24 C12 S13 124.4(4) . . ?
C24 C12 O11 118.3(5) . . ?
C22 C21 H21 120.1 . . ?
C20 C21 C22 119.7(6) . . ?
C20 C21 H21 120.1 . . ?
O26 C25 C44 120.7(5) . . ?
O26 C25 C24 120.9(5) . . ?
C24 C25 C44 118.4(5) . . ?
C12 C24 C25 123.1(5) . . ?
C12 C24 H24 118.4 . . ?
C25 C24 H24 118.4 . . ?
C1 C2 H2 121.9 . . ?
C3 C2 C1 116.3(6) . . ?
C3 C2 H2 121.9 . . ?
C19 C20 C21 120.1(5) . . ?
C19 C20 H20 120.0 . . ?
C21 C20 H20 120.0 . . ?
N9 C27 C28 114.7(5) . . ?
N9 C27 H27A 108.6 . . ?
N9 C27 H27B 108.6 . . ?
C28 C27 H27A 108.6 . . ?
C28 C27 H27B 108.6 . . ?
H27A C27 H27B 107.6 . . ?
C5 C4 H4 120.7 . . ?
C3 C4 C5 118.6(6) . . ?
C3 C4 H4 120.7 . . ?
C2 C3 Cl34 117.6(5) . . ?
C4 C3 Cl34 118.8(5) . . ?
C4 C3 C2 123.6(6) . . ?
C33 C32 H32 119.9 . . ?
C33 C32 C31 120.2(7) . . ?
C31 C32 H32 119.9 . . ?
C28 C33 H33 119.5 . . ?
C32 C33 C28 121.1(6) . . ?
C32 C33 H33 119.5 . . ?
C28 C29 H29 120.2 . . ?
C30 C29 C28 119.7(7) . . ?
C30 C29 H29 120.2 . . ?
C49 C48 H48 119.2 . . ?
C47 C48 C49 121.6(7) . . ?
C47 C48 H48 119.2 . . ?
C32 C31 H31 120.4 . . ?
C30 C31 C32 119.1(7) . . ?
C30 C31 H31 120.4 . . ?
C29 C30 H30 119.4 . . ?
C31 C30 C29 121.2(7) . . ?
C31 C30 H30 119.4 . . ?
C44 C45 H45 119.6 . . ?
C46 C45 C44 120.8(7) . . ?
C46 C45 H45 119.6 . . ?
C45 C46 H46 120.2 . . ?
C45 C46 C47 119.6(6) . . ?
C47 C46 H46 120.2 . . ?
C48 C47 C46 119.8(6) . . ?
C48 C47 H47 120.1 . . ?
C46 C47 H47 120.1 . . ?
C38 C39 H39A 109.5 . . ?
C38 C39 H39B 109.5 . . ?
C38 C39 H39C 109.5 . . ?
H39A C39 H39B 109.5 . . ?
H39A C39 H39C 109.5 . . ?
H39B C39 H39C 109.5 . . ?
C38 C41 H41A 109.5 . . ?
C38 C41 H41B 109.5 . . ?
C38 C41 H41C 109.5 . . ?
H41A C41 H41B 109.5 . . ?
H41A C41 H41C 109.5 . . ?
H41B C41 H41C 109.5 . . ?
S13 C14 H14A 106.7 . . ?
S13 C14 H14B 106.7 . . ?
H14A C14 H14B 106.6 . . ?
C15 C14 S13 122.6(8) . . ?
C15 C14 H14A 106.7 . . ?
C15 C14 H14B 106.7 . . ?
C38 C40 H40A 109.5 . . ?
C38 C40 H40B 109.5 . . ?
C38 C40 H40C 109.5 . . ?
H40A C40 H40B 109.5 . . ?
H40A C40 H40C 109.5 . . ?
H40B C40 H40C 109.5 . . ?
S16 C15 H15A 107.6 . . ?
S16 C15 H15B 107.6 . . ?
C14 C15 S16 118.7(8) . . ?
C14 C15 H15A 107.6 . . ?
C14 C15 H15B 107.6 . . ?
H15A C15 H15B 107.1 . . ?

loop_
_geom_bond_atom_site_label_1
_geom_bond_atom_site_label_2
_geom_bond_distance
_geom_bond_site_symmetry_2
_geom_bond_publ_flag
S16 C17 1.776(5) . ?
S16 C15 1.795(9) . ?
S13 C12 1.754(6) . ?
S13 C14 1.779(8) . ?
Cl34 C3 1.752(7) . ?
O11 C10 1.400(6) . ?
O11 C12 1.377(6) . ?
O37 C36 1.331(7) . ?
O37 C38 1.466(7) . ?
O43 C8 1.220(7) . ?
O42 C36 1.216(7) . ?
O26 C25 1.236(7) . ?
N35 H35 0.8600 . ?
N35 C36 1.359(7) . ?
N35 C7 1.441(7) . ?
N9 C8 1.360(7) . ?
N9 C1 1.408(7) . ?
N9 C27 1.451(7) . ?
C18 C10 1.488(8) . ?
C18 C19 1.397(8) . ?
C18 C23 1.384(8) . ?
C7 C8 1.556(7) . ?
C7 C6 1.521(8) . ?
C7 C17 1.521(7) . ?
C6 C1 1.394(8) . ?
C6 C5 1.373(8) . ?
C10 C17 1.340(8) . ?
C19 H19 0.9300 . ?
C19 C20 1.383(8) . ?
C23 H23 0.9300 . ?
C23 C22 1.392(8) . ?
C1 C2 1.383(8) . ?
C49 H49 0.9300 . ?
C49 C44 1.388(9) . ?
C49 C48 1.385(9) . ?
C5 H5 0.9300 . ?
C5 C4 1.399(9) . ?
C28 C27 1.510(9) . ?
C28 C33 1.380(9) . ?
C28 C29 1.399(8) . ?
C22 H22 0.9300 . ?
C22 C21 1.393(8) . ?
C44 C25 1.492(8) . ?
C44 C45 1.392(9) . ?
C38 C39 1.525(10) . ?
C38 C41 1.508(10) . ?
C38 C40 1.491(10) . ?
C12 C24 1.342(8) . ?
C21 H21 0.9300 . ?
C21 C20 1.383(9) . ?
C25 C24 1.457(8) . ?
C24 H24 0.9300 . ?
C2 H2 0.9300 . ?
C2 C3 1.379(9) . ?
C20 H20 0.9300 . ?
C27 H27A 0.9700 . ?
C27 H27B 0.9700 . ?
C4 H4 0.9300 . ?
C4 C3 1.378(10) . ?
C32 H32 0.9300 . ?
C32 C33 1.378(9) . ?
C32 C31 1.389(10) . ?
C33 H33 0.9300 . ?
C29 H29 0.9300 . ?
C29 C30 1.386(10) . ?
C48 H48 0.9300 . ?
C48 C47 1.350(10) . ?
C31 H31 0.9300 . ?
C31 C30 1.373(11) . ?
C30 H30 0.9300 . ?
C45 H45 0.9300 . ?
C45 C46 1.372(10) . ?
C46 H46 0.9300 . ?
C46 C47 1.390(11) . ?
C47 H47 0.9300 . ?
C39 H39A 0.9600 . ?
C39 H39B 0.9600 . ?
C39 H39C 0.9600 . ?
C41 H41A 0.9600 . ?
C41 H41B 0.9600 . ?
C41 H41C 0.9600 . ?
C14 H14A 0.9700 . ?
C14 H14B 0.9700 . ?
C14 C15 1.443(13) . ?
C40 H40A 0.9600 . ?
C40 H40B 0.9600 . ?
C40 H40C 0.9600 . ?
C15 H15A 0.9700 . ?
C15 H15B 0.9700 . ?

loop_
_geom_torsion_atom_site_label_1
_geom_torsion_atom_site_label_2
_geom_torsion_atom_site_label_3
_geom_torsion_atom_site_label_4
_geom_torsion
_geom_torsion_site_symmetry_1
_geom_torsion_site_symmetry_2
_geom_torsion_site_symmetry_3
_geom_torsion_site_symmetry_4
_geom_torsion_publ_flag
S13 C12 C24 C25 -0.4(9) . . . . ?
S13 C14 C15 S16 -107.4(10) . . . . ?
O11 C10 C17 S16 15.7(6) . . . . ?
O11 C10 C17 C7 -166.5(5) . . . . ?
O11 C12 C24 C25 -176.4(5) . . . . ?
O26 C25 C24 C12 -18.2(10) . . . . ?
N35 C7 C8 O43 -60.5(7) . . . . ?
N35 C7 C8 N9 122.5(5) . . . . ?
N35 C7 C6 C1 -120.6(5) . . . . ?
N35 C7 C6 C5 60.5(8) . . . . ?
N35 C7 C17 S16 -161.7(3) . . . . ?
N35 C7 C17 C10 20.3(7) . . . . ?
N9 C1 C2 C3 -179.7(6) . . . . ?
C18 C10 C17 S16 -165.6(4) . . . . ?
C18 C10 C17 C7 12.3(9) . . . . ?
C18 C19 C20 C21 0.1(9) . . . . ?
C18 C23 C22 C21 -0.1(9) . . . . ?
C36 O37 C38 C39 -173.4(6) . . . . ?
C36 O37 C38 C41 -56.9(8) . . . . ?
C36 O37 C38 C40 70.1(8) . . . . ?
C36 N35 C7 C8 -43.7(6) . . . . ?
C36 N35 C7 C6 68.9(6) . . . . ?
C36 N35 C7 C17 -164.7(5) . . . . ?
C7 N35 C36 O37 -174.3(4) . . . . ?
C7 N35 C36 O42 8.7(8) . . . . ?
C7 C6 C1 N9 0.4(7) . . . . ?
C7 C6 C1 C2 -179.9(5) . . . . ?
C7 C6 C5 C4 -179.9(6) . . . . ?
C8 N9 C1 C6 1.3(7) . . . . ?
C8 N9 C1 C2 -178.3(6) . . . . ?
C8 N9 C27 C28 -104.8(7) . . . . ?
C8 C7 C6 C1 -1.7(6) . . . . ?
C8 C7 C6 C5 179.4(6) . . . . ?
C8 C7 C17 S16 76.0(5) . . . . ?
C8 C7 C17 C10 -102.0(6) . . . . ?
C6 C7 C8 O43 179.5(6) . . . . ?
C6 C7 C8 N9 2.5(6) . . . . ?
C6 C7 C17 S16 -35.1(6) . . . . ?
C6 C7 C17 C10 147.0(5) . . . . ?
C6 C1 C2 C3 0.7(9) . . . . ?
C6 C5 C4 C3 -1.5(9) . . . . ?
C10 O11 C12 S13 63.4(6) . . . . ?
C10 O11 C12 C24 -120.3(6) . . . . ?
C10 C18 C19 C20 -174.0(5) . . . . ?
C10 C18 C23 C22 173.9(5) . . . . ?
C19 C18 C10 O11 44.8(6) . . . . ?
C19 C18 C10 C17 -134.0(6) . . . . ?
C19 C18 C23 C22 -0.2(8) . . . . ?
C17 S16 C15 C14 31.6(8) . . . . ?
C17 C7 C8 O43 60.9(7) . . . . ?
C17 C7 C8 N9 -116.1(5) . . . . ?
C17 C7 C6 C1 114.4(5) . . . . ?
C17 C7 C6 C5 -64.5(8) . . . . ?
C23 C18 C10 O11 -129.3(5) . . . . ?
C23 C18 C10 C17 51.9(8) . . . . ?
C23 C18 C19 C20 0.2(8) . . . . ?
C23 C22 C21 C20 0.4(9) . . . . ?
C1 N9 C8 O43 -179.5(6) . . . . ?
C1 N9 C8 C7 -2.5(6) . . . . ?
C1 N9 C27 C28 84.5(7) . . . . ?
C1 C6 C5 C4 1.3(9) . . . . ?
C1 C2 C3 Cl34 179.9(5) . . . . ?
C1 C2 C3 C4 -1.0(10) . . . . ?
C49 C44 C25 O26 159.2(6) . . . . ?
C49 C44 C25 C24 -23.1(9) . . . . ?
C49 C44 C45 C46 1.7(12) . . . . ?
C49 C48 C47 C46 0.6(12) . . . . ?
C5 C6 C1 N9 179.4(5) . . . . ?
C5 C6 C1 C2 -0.9(9) . . . . ?
C5 C4 C3 Cl34 -179.5(5) . . . . ?
C5 C4 C3 C2 1.4(10) . . . . ?
C28 C29 C30 C31 -0.7(11) . . . . ?
C22 C21 C20 C19 -0.4(9) . . . . ?
C44 C49 C48 C47 -0.7(11) . . . . ?
C44 C25 C24 C12 164.2(6) . . . . ?
C44 C45 C46 C47 -1.9(13) . . . . ?
C38 O37 C36 O42 -7.4(9) . . . . ?
C38 O37 C36 N35 175.7(5) . . . . ?
C12 S13 C14 C15 35.4(10) . . . . ?
C12 O11 C10 C18 48.4(6) . . . . ?
C12 O11 C10 C17 -132.7(5) . . . . ?
C25 C44 C45 C46 178.4(7) . . . . ?
C27 N9 C8 O43 8.7(9) . . . . ?
C27 N9 C8 C7 -174.2(5) . . . . ?
C27 N9 C1 C6 173.0(5) . . . . ?
C27 N9 C1 C2 -6.6(10) . . . . ?
C27 C28 C33 C32 -179.2(6) . . . . ?
C27 C28 C29 C30 179.8(6) . . . . ?
C32 C31 C30 C29 0.3(11) . . . . ?
C33 C28 C27 N9 -3.4(9) . . . . ?
C33 C28 C29 C30 0.5(10) . . . . ?
C33 C32 C31 C30 0.3(11) . . . . ?
C29 C28 C27 N9 177.3(5) . . . . ?
C29 C28 C33 C32 0.1(10) . . . . ?
C48 C49 C44 C25 -177.0(6) . . . . ?
C48 C49 C44 C45 -0.4(10) . . . . ?
C31 C32 C33 C28 -0.5(10) . . . . ?
C45 C44 C25 O26 -17.3(10) . . . . ?
C45 C44 C25 C24 160.3(6) . . . . ?
C45 C46 C47 C48 0.7(13) . . . . ?
C14 S13 C12 O11 15.4(6) . . . . ?
C14 S13 C12 C24 -160.6(7) . . . . ?
C15 S16 C17 C7 -141.5(5) . . . . ?
C15 S16 C17 C10 36.7(6) . . . . ?
